data_7049474
loop_
_publ_author_name
'Chlupat\'y, Tom\'a\<s'
'B\'ilek, Michal'
'Merna, Jan'
'Brus, Ji\<r\'i'
'R\%u\<Zi\<ckov\'a, Zde\<nka'
'Strassner, Thomas'
'R\%u\<Zi\<cka, Ale\<s'

_publ_section_title
;
 The addition of Grignard reagents to carbodiimides. The synthesis,
 structure and potential utilization of magnesium amidinates.
;
_journal_issue 16
_journal_name_full 'Dalton transactions (Cambridge, England : 2003)'
_journal_page_first 5335
_journal_page_last 5342
_journal_paper_doi 10.1039/c9dt00880b
_journal_volume 48
_journal_year 2019
_chemical_formula_moiety 'C14 H38 I2 Mg2 O4 Si2'
_chemical_formula_sum 'C14 H38 I2 Mg2 O4 Si2'
_chemical_formula_weight 629.04
_space_group_crystal_system orthorhombic
_space_group_IT_number 61
_space_group_name_Hall '-P 2ac 2ab'
_space_group_name_H-M_alt 'P b c a'
_symmetry_space_group_name_Hall '-P 2ac 2ab'
_symmetry_space_group_name_H-M 'P b c a'
_atom_sites_solution_hydrogens mixed
_audit_creation_method SHELXL-97
_audit_update_record
;
2019-02-21 deposited with the CCDC.    2019-03-26 downloaded from the CCDC.
;
_cell_angle_alpha 90
_cell_angle_beta 90
_cell_angle_gamma 90
_cell_formula_units_Z 4
_cell_length_a 13.9819(9)
_cell_length_b 13.6630(7)
_cell_length_c 14.2620(9)
_cell_measurement_reflns_used 12331
_cell_measurement_temperature 150(1)
_cell_measurement_theta_max 27.5
_cell_measurement_theta_min 1
_cell_volume 2724.5(3)
_computing_cell_refinement 'COLLECT and DENZO'
_computing_data_collection 'COLLECT (Hooft, 1998) and DENZO (Otwinowski & Minor, 1997)'
_computing_data_reduction 'COLLECT and DENZO'
_computing_molecular_graphics 'PLATON (Spek, 2003)'
_computing_publication_material 'SHELXL-97 (Sheldrick, 2008)'
_computing_structure_refinement 'SHELXL-2013 (Sheldrick, 2013)'
_computing_structure_solution 'SIR92 (Altomare et al., 1994)'
_diffrn_ambient_temperature 150(1)
_diffrn_detector_area_resol_mean 9.091
_diffrn_measured_fraction_theta_full 0.966
_diffrn_measured_fraction_theta_max 0.938
_diffrn_measurement_device_type 'Bruker Nonius KappaCCD area detector'
_diffrn_measurement_method '\f and \w scans to fill the Ewald sphere'
_diffrn_radiation_monochromator graphite
_diffrn_radiation_source 'fine-focus sealed tube'
_diffrn_radiation_type MoK\a
_diffrn_radiation_wavelength 0.71073
_diffrn_reflns_av_R_equivalents 0.0729
_diffrn_reflns_av_unetI/netI 0.0397
_diffrn_reflns_Laue_measured_fraction_full 0.966
_diffrn_reflns_Laue_measured_fraction_max 0.938
_diffrn_reflns_limit_h_max 17
_diffrn_reflns_limit_h_min -16
_diffrn_reflns_limit_k_max 17
_diffrn_reflns_limit_k_min -16
_diffrn_reflns_limit_l_max 14
_diffrn_reflns_limit_l_min -18
_diffrn_reflns_number 12312
_diffrn_reflns_point_group_measured_fraction_full 0.966
_diffrn_reflns_point_group_measured_fraction_max 0.938
_diffrn_reflns_theta_full 25.242
_diffrn_reflns_theta_max 27.496
_diffrn_reflns_theta_min 2.527
_diffrn_standards_number 0
_exptl_absorpt_coefficient_mu 2.455
_exptl_absorpt_correction_T_max 0.666
_exptl_absorpt_correction_T_min 0.577
_exptl_absorpt_correction_type integration
_exptl_absorpt_process_details
;
Gaussian integration (Coppens, 1970)
;
_exptl_crystal_colour colourless
_exptl_crystal_density_diffrn 1.534
_exptl_crystal_description block
_exptl_crystal_F_000 1248
_exptl_crystal_size_max 0.25
_exptl_crystal_size_mid 0.22
_exptl_crystal_size_min 0.20
_refine_diff_density_max 0.973
_refine_diff_density_min -0.845
_refine_diff_density_rms 0.194
_refine_ls_extinction_method none
_refine_ls_goodness_of_fit_ref 1.128
_refine_ls_hydrogen_treatment constr
_refine_ls_matrix_type full
_refine_ls_number_parameters 124
_refine_ls_number_reflns 2935
_refine_ls_number_restraints 14
_refine_ls_restrained_S_all 1.131
_refine_ls_R_factor_all 0.0665
_refine_ls_R_factor_gt 0.0587
_refine_ls_shift/su_max 0.001
_refine_ls_shift/su_mean 0.000
_refine_ls_structure_factor_coef Fsqd
_refine_ls_weighting_details 'w=1/[\s^2^(Fo^2^)+(0.0010P)^2^+40.1709P] where P=(Fo^2^+2Fc^2^)/3'
_refine_ls_weighting_scheme calc
_refine_ls_wR_factor_gt 0.1412
_refine_ls_wR_factor_ref 0.1466
_reflns_Friedel_coverage 0.000
_reflns_number_gt 2622
_reflns_number_total 2935
_reflns_threshold_expression 'I > 2\s(I)'
_cod_data_source_file c9dt00880b2.cif
_cod_data_source_block '[MgI(Et2O)-mu-OSiMe3]2'
_cod_depositor_comments 'Adding full bibliography for 7049472--7049477.cif.'
_cod_original_cell_volume 2724.6(3)
_cod_database_code 7049474
_shelx_space_group_comment
;
The symmetry employed for this shelxl refinement is uniquely defined
by the following loop, which should always be used as a source of
symmetry information in preference to the above space-group names.
They are only intended as comments.
;

loop_
_space_group_symop_operation_xyz
'x, y, z'
'-x+1/2, -y, z+1/2'
'x+1/2, -y+1/2, -z'
'-x, y+1/2, -z+1/2'
'-x, -y, -z'
'x-1/2, y, -z-1/2'
'-x-1/2, y-1/2, z'
'x, -y-1/2, z-1/2'

loop_
_atom_site_label
_atom_site_type_symbol
_atom_site_fract_x
_atom_site_fract_y
_atom_site_fract_z
_atom_site_U_iso_or_equiv
_atom_site_adp_type
_atom_site_occupancy
_atom_site_site_symmetry_order
_atom_site_calc_flag
_atom_site_refinement_flags_posn
_atom_site_refinement_flags_adp
_atom_site_refinement_flags_occupancy
_atom_site_disorder_assembly
_atom_site_disorder_group
I1 I 0.36043(4) 0.30824(4) 0.86969(4) 0.04030(19) Uani 1 1 d . . . . .
Mg1 Mg 0.46993(17) 0.40165(18) 0.99347(17) 0.0299(5) Uani 1 1 d . . . . .
Si1 Si 0.66687(18) 0.4506(2) 0.8820(2) 0.0487(6) Uani 1 1 d . . . . .
C1 C 0.6788(7) 0.3204(8) 0.8799(7) 0.057(3) Uani 1 1 d . . . . .
H1A H 0.6204 0.2919 0.8575 0.068 Uiso 1 1 d R U . . .
H1B H 0.7303 0.3027 0.8388 0.068 Uiso 1 1 d R U . . .
H1C H 0.6921 0.2965 0.9419 0.068 Uiso 1 1 d R U . . .
O1 O 0.4234(4) 0.5196(4) 1.0533(4) 0.0349(12) Uani 1 1 d . . . . .
O2 O 0.5142(4) 0.3038(5) 1.0873(4) 0.0542(17) Uani 1 1 d D U . . .
C4 C 0.474(6) 0.2077(16) 1.102(7) 0.079(5) Uani 0.45 1 d D . P A 1
H4A H 0.4073 0.2082 1.0842 0.095 Uiso 0.45 1 calc R U P A 1
H4B H 0.4782 0.1911 1.1679 0.095 Uiso 0.45 1 calc R U P A 1
C5 C 0.5260(10) 0.1320(8) 1.0455(10) 0.091(5) Uani 1 1 d D . . . .
H5A H 0.5446 0.1576 0.9855 0.109 Uiso 1 1 d R U . A .
H5B H 0.4848 0.0766 1.0366 0.109 Uiso 1 1 d R U . . .
H5C H 0.5820 0.1122 1.0795 0.109 Uiso 1 1 d R U . . .
C7 C 0.5805(13) 0.3868(13) 1.2303(11) 0.041(4) Uani 0.5 1 d D . P A 1
H7A H 0.6389 0.4069 1.2599 0.062 Uiso 0.5 1 calc R U P A 1
H7B H 0.5468 0.3424 1.2707 0.062 Uiso 0.5 1 calc R U P A 1
H7C H 0.5413 0.4432 1.2185 0.062 Uiso 0.5 1 calc R U P A 1
C6 C 0.6029(10) 0.3367(16) 1.1392(10) 0.047(4) Uani 0.55 1 d D . P A 1
H6A H 0.6429 0.2801 1.1517 0.057 Uiso 0.55 1 calc R U P A 1
H6B H 0.6389 0.3811 1.0997 0.057 Uiso 0.55 1 calc R U P A 1
C3 C 0.6458(10) 0.4961(10) 0.7615(9) 0.081(4) Uani 1 1 d . . . . .
H3A H 0.6584 0.5651 0.7591 0.097 Uiso 1 1 d R U . . .
H3B H 0.6876 0.4626 0.7188 0.097 Uiso 1 1 d R U . . .
H3C H 0.5805 0.4840 0.7442 0.097 Uiso 1 1 d R U . . .
C2 C 0.7726(8) 0.5062(10) 0.9290(10) 0.086(4) Uani 1 1 d . . . . .
H2A H 0.7980 0.4639 0.9766 0.103 Uiso 1 1 d R U . . .
H2B H 0.8193 0.5146 0.8802 0.103 Uiso 1 1 d R U . . .
H2C H 0.7575 0.5687 0.9560 0.103 Uiso 1 1 d R U . . .
C6A C 0.5721(16) 0.2861(15) 1.1689(13) 0.079(5) Uani 0.45 1 d D . P A 2
H6A1 H 0.6177 0.2336 1.1590 0.095 Uiso 0.45 1 calc R U P A 2
H6A2 H 0.5338 0.2724 1.2240 0.095 Uiso 0.45 1 calc R U P A 2
C7A C 0.6196(17) 0.3837(17) 1.174(2) 0.068(7) Uani 0.5 1 d D . P A 2
H7A1 H 0.6632 0.3845 1.2263 0.102 Uiso 0.5 1 calc R U P A 2
H7A2 H 0.5720 0.4336 1.1830 0.102 Uiso 0.5 1 calc R U P A 2
H7A3 H 0.6540 0.3959 1.1173 0.102 Uiso 0.5 1 calc R U P A 2
C4A C 0.470(4) 0.2089(15) 1.096(6) 0.079(5) Uani 0.55 1 d D . P A 2
H4A1 H 0.4056 0.2118 1.0697 0.095 Uiso 0.55 1 calc R U P A 2
H4A2 H 0.4644 0.1916 1.1614 0.095 Uiso 0.55 1 calc R U P A 2

loop_
_atom_site_aniso_label
_atom_site_aniso_U_11
_atom_site_aniso_U_22
_atom_site_aniso_U_33
_atom_site_aniso_U_23
_atom_site_aniso_U_13
_atom_site_aniso_U_12
I1 0.0337(3) 0.0508(3) 0.0364(3) -0.0131(2) -0.0080(2) -0.0053(2)
Mg1 0.0258(12) 0.0359(13) 0.0280(12) -0.0081(10) 0.0012(10) -0.0060(10)
Si1 0.0404(13) 0.0565(15) 0.0494(14) -0.0154(12) 0.0126(11) -0.0127(11)
C1 0.049(5) 0.075(7) 0.048(5) -0.008(5) 0.016(4) -0.006(5)
O1 0.027(3) 0.043(3) 0.034(3) -0.012(2) 0.006(2) -0.007(2)
O2 0.047(3) 0.079(4) 0.037(3) -0.003(3) -0.009(3) 0.021(3)
C4 0.078(8) 0.086(8) 0.074(10) 0.048(6) 0.036(8) 0.031(6)
C5 0.102(10) 0.065(7) 0.106(11) 0.028(7) 0.043(9) 0.030(7)
C7 0.041(10) 0.056(11) 0.026(8) 0.004(7) -0.010(8) -0.007(8)
C6 0.021(8) 0.081(14) 0.039(9) 0.002(9) -0.014(7) -0.003(8)
C3 0.088(9) 0.081(8) 0.074(8) 0.006(7) 0.028(7) 0.010(7)
C2 0.052(6) 0.105(9) 0.101(10) -0.060(8) 0.028(6) -0.026(6)
C6A 0.078(8) 0.086(8) 0.074(10) 0.048(6) 0.036(8) 0.031(6)
C7A 0.054(15) 0.075(17) 0.08(2) 0.022(14) -0.038(14) -0.018(12)
C4A 0.078(8) 0.086(8) 0.074(10) 0.048(6) 0.036(8) 0.031(6)

loop_
_atom_type_symbol
_atom_type_description
_atom_type_scat_dispersion_real
_atom_type_scat_dispersion_imag
_atom_type_scat_source
C C 0.0033 0.0016 'International Tables Vol C Tables 4.2.6.8 and 6.1.1.4'
H H 0.0000 0.0000 'International Tables Vol C Tables 4.2.6.8 and 6.1.1.4'
O O 0.0106 0.0060 'International Tables Vol C Tables 4.2.6.8 and 6.1.1.4'
Si Si 0.0817 0.0704 'International Tables Vol C Tables 4.2.6.8 and 6.1.1.4'
Mg Mg 0.0486 0.0363 'International Tables Vol C Tables 4.2.6.8 and 6.1.1.4'
I I -0.4742 1.8119 'International Tables Vol C Tables 4.2.6.8 and 6.1.1.4'

loop_
_exptl_crystal_face_index_h
_exptl_crystal_face_index_k
_exptl_crystal_face_index_l
_exptl_crystal_face_perp_dist
1 0 0 0.015
0 1 0 0.177
0 0 1 0.104
-1 0 0 0.188
0 -1 0 0.047
0 0 -1 0.142
1 1 -1 0.142
-1 -1 1 0.110

loop_
_geom_angle_atom_site_label_1
_geom_angle_atom_site_label_2
_geom_angle_atom_site_label_3
_geom_angle
_geom_angle_site_symmetry_1
_geom_angle_site_symmetry_3
O1 Mg1 O1 87.1(2) . 5_667
O1 Mg1 O2 111.5(3) . .
O1 Mg1 O2 111.2(3) 5_667 .
O1 Mg1 I1 119.88(19) . .
O1 Mg1 I1 118.41(19) 5_667 .
O2 Mg1 I1 107.6(2) . .
O1 Mg1 Mg1 43.82(17) . 5_667
O1 Mg1 Mg1 43.25(16) 5_667 5_667
O2 Mg1 Mg1 120.2(2) . 5_667
I1 Mg1 Mg1 132.19(15) . 5_667
O1 Mg1 Si1 109.21(18) . .
O1 Mg1 Si1 22.14(16) 5_667 .
O2 Mg1 Si1 101.8(2) . .
I1 Mg1 Si1 105.17(9) . .
Mg1 Mg1 Si1 65.39(10) 5_667 .
O1 Si1 C1 109.5(4) 5_667 .
O1 Si1 C2 109.0(4) 5_667 .
C1 Si1 C2 110.6(6) . .
O1 Si1 C3 108.7(5) 5_667 .
C1 Si1 C3 109.5(6) . .
C2 Si1 C3 109.6(7) . .
O1 Si1 Mg1 27.2(2) 5_667 .
C1 Si1 Mg1 83.3(3) . .
C2 Si1 Mg1 127.2(4) . .
C3 Si1 Mg1 112.9(4) . .
Si1 C1 H1A 109.2 . .
Si1 C1 H1B 109.3 . .
H1A C1 H1B 109.5 . .
Si1 C1 H1C 109.9 . .
H1A C1 H1C 109.5 . .
H1B C1 H1C 109.5 . .
Si1 O1 Mg1 136.4(3) 5_667 .
Si1 O1 Mg1 130.7(3) 5_667 5_667
Mg1 O1 Mg1 92.9(2) . 5_667
C6A O2 C4A 91(5) . .
C4 O2 C6 121(5) . .
C6A O2 Mg1 146.3(9) . .
C4 O2 Mg1 126(5) . .
C4A O2 Mg1 122(4) . .
C6 O2 Mg1 112.6(9) . .
O2 C4 C5 111.4(11) . .
O2 C4 H4A 109.4 . .
C5 C4 H4A 109.4 . .
O2 C4 H4B 109.3 . .
C5 C4 H4B 109.3 . .
H4A C4 H4B 108.0 . .
C4A C5 H5A 108.2 . .
C4 C5 H5A 110.9 . .
C4A C5 H5B 107.5 . .
C4 C5 H5B 109.0 . .
H5A C5 H5B 109.5 . .
C4A C5 H5C 112.6 . .
C4 C5 H5C 108.5 . .
H5A C5 H5C 109.5 . .
H5B C5 H5C 109.5 . .
C6 C7 H7A 109.5 . .
C6 C7 H7B 109.5 . .
H7A C7 H7B 109.5 . .
C6 C7 H7C 109.5 . .
H7A C7 H7C 109.5 . .
H7B C7 H7C 109.5 . .
C7 C6 O2 112.8(11) . .
C7 C6 H6A 109.0 . .
O2 C6 H6A 109.0 . .
C7 C6 H6B 109.0 . .
O2 C6 H6B 109.0 . .
H6A C6 H6B 107.8 . .
Si1 C3 H3A 109.5 . .
Si1 C3 H3B 109.5 . .
H3A C3 H3B 109.5 . .
Si1 C3 H3C 109.4 . .
H3A C3 H3C 109.5 . .
H3B C3 H3C 109.5 . .
Si1 C2 H2A 108.3 . .
Si1 C2 H2B 109.9 . .
H2A C2 H2B 109.5 . .
Si1 C2 H2C 110.2 . .
H2A C2 H2C 109.5 . .
H2B C2 H2C 109.5 . .
O2 C6A C7A 98.2(14) . .
O2 C6A H6A1 112.1 . .
C7A C6A H6A1 112.1 . .
O2 C6A H6A2 112.1 . .
C7A C6A H6A2 112.1 . .
H6A1 C6A H6A2 109.8 . .
C6A C7A H7A1 109.5 . .
C6A C7A H7A2 109.5 . .
H7A1 C7A H7A2 109.5 . .
C6A C7A H7A3 109.5 . .
H7A1 C7A H7A3 109.5 . .
H7A2 C7A H7A3 109.5 . .
O2 C4A C5 111.4(10) . .
O2 C4A H4A1 109.4 . .
C5 C4A H4A1 109.4 . .
O2 C4A H4A2 109.4 . .
C5 C4A H4A2 109.4 . .
H4A1 C4A H4A2 108.0 . .

loop_
_geom_bond_atom_site_label_1
_geom_bond_atom_site_label_2
_geom_bond_distance
_geom_bond_site_symmetry_2
I1 Mg1 2.663(2) .
Mg1 O1 1.936(6) .
Mg1 O1 1.957(6) 5_667
Mg1 O2 1.990(7) .
Mg1 Mg1 2.822(5) 5_667
Mg1 Si1 3.249(3) .
Si1 O1 1.615(5) 5_667
Si1 C1 1.788(11) .
Si1 C2 1.792(11) .
Si1 C3 1.851(13) .
C1 H1A 0.9600 .
C1 H1B 0.9600 .
C1 H1C 0.9600 .
O1 Si1 1.615(5) 5_667
O1 Mg1 1.957(6) 5_667
O2 C6A 1.438(10) .
O2 C4 1.442(10) .
O2 C4A 1.443(10) .
O2 C6 1.513(13) .
C4 C5 1.498(10) .
C4 H4A 0.9700 .
C4 H4B 0.9700 .
C5 C4A 1.497(10) .
C5 H5A 0.9600 .
C5 H5B 0.9599 .
C5 H5C 0.9600 .
C7 C6 1.501(9) .
C7 H7A 0.9600 .
C7 H7B 0.9600 .
C7 H7C 0.9600 .
C6 H6A 0.9700 .
C6 H6B 0.9700 .
C3 H3A 0.9601 .
C3 H3B 0.9600 .
C3 H3C 0.9600 .
C2 H2A 0.9600 .
C2 H2B 0.9600 .
C2 H2C 0.9600 .
C6A C7A 1.491(10) .
C6A H6A1 0.9700 .
C6A H6A2 0.9700 .
C7A H7A1 0.9600 .
C7A H7A2 0.9600 .
C7A H7A3 0.9600 .
C4A H4A1 0.9700 .
C4A H4A2 0.9700 .
